data_4343591
loop_
_publ_author_name
'Yamanaka, S.'
'Enishi, E.'
'Fukuoka, H.'
'Yasukawa, M.'

_publ_section_title
;
 High-pressure synthesis of a new silicon clathrate superconductor, Ba8
 Si46
;
_journal_name_full 'Inorganic Chemistry'
_journal_page_first 56
_journal_page_last 58
_journal_volume 39
_journal_year 2000
_chemical_formula_sum 'Ba8 Si46'
_space_group_IT_number 223
_symmetry_space_group_name_Hall '-P 4n 2 3'
_symmetry_space_group_name_H-M 'P m -3 n'
_cell_angle_alpha 90
_cell_angle_beta 90
_cell_angle_gamma 90
_cell_formula_units_Z 1
_cell_length_a 10.328
_cell_length_b 10.328
_cell_length_c 10.328
_cell_volume 1101.663
_citation_journal_id_ASTM INOCAJ
_cod_data_source_file Yamanaka_INOCAJ_2000_1130.cif
_cod_data_source_block Ba8Si46
_cod_database_code 4343591

loop_
_symmetry_equiv_pos_as_xyz
x,y,z
-y+1/2,x+1/2,z+1/2
-x,-y,z
y+1/2,-x+1/2,z+1/2
x,-y,-z
y+1/2,x+1/2,-z+1/2
-x,y,-z
-y+1/2,-x+1/2,-z+1/2
z,x,y
-x+1/2,z+1/2,y+1/2
-z,-x,y
x+1/2,-z+1/2,y+1/2
z,-x,-y
x+1/2,z+1/2,-y+1/2
-z,x,-y
-x+1/2,-z+1/2,-y+1/2
y,z,x
y,-z,-x
z+1/2,y+1/2,-x+1/2
-y,z,-x
-z+1/2,-y+1/2,-x+1/2
-y,-z,x
z+1/2,-y+1/2,x+1/2
-z+1/2,y+1/2,x+1/2
-x,-y,-z
y-1/2,-x-1/2,-z-1/2
x,y,-z
-y-1/2,x-1/2,-z-1/2
-x,y,z
-y-1/2,-x-1/2,z-1/2
x,-y,z
y-1/2,x-1/2,z-1/2
-z,-x,-y
x-1/2,-z-1/2,-y-1/2
z,x,-y
-x-1/2,z-1/2,-y-1/2
-z,x,y
-x-1/2,-z-1/2,y-1/2
z,-x,y
x-1/2,z-1/2,y-1/2
-y,-z,-x
-y,z,x
-z-1/2,-y-1/2,x-1/2
y,-z,x
z-1/2,y-1/2,x-1/2
y,z,-x
-z-1/2,y-1/2,-x-1/2
z-1/2,-y-1/2,-x-1/2

loop_
_atom_site_label
_atom_site_type_symbol
_atom_site_fract_x
_atom_site_fract_y
_atom_site_fract_z
_atom_site_occupancy
_atom_site_U_iso_or_equiv
Ba2 Ba 0.25 0.5 0 1 0.0
Si1 Si 0.25 0 0.5 1 0.0
Si2 Si 0.1864 0.1864 0.1864 1 0.0
Ba1 Ba 0 0 0 1 0.0
Si3 Si 0 0.3055 0.1199 1 0.0
